data_7225656
loop_
_publ_author_name
'Zanatta, Marcileia'
'Girard, Anne-Lise'
'Marin, Graciane'
'Ebeling, Gunter'
'Dos Santos, Francisco P.'
'Valsecchi, Chiara'
'Stassen, Hubert'
'Livotto, Paolo R.'
'Lewis, William'
'Dupont, Jairton'

_publ_section_title
;
 Confined water in imidazolium based ionic liquids: a supramolecular
 guest@host complex case.
;
_journal_issue 27
_journal_name_full 'Physical chemistry chemical physics : PCCP'
_journal_page_first 18297
_journal_page_last 18304
_journal_paper_doi 10.1039/c6cp03112a
_journal_volume 18
_journal_year 2016
_chemical_formula_moiety 'C6 H11 N2, C3 H3 N2, H2 O'
_chemical_formula_sum 'C9 H16 N4 O'
_chemical_formula_weight 196.26
_space_group_crystal_system monoclinic
_space_group_IT_number 14
_space_group_name_Hall '-P 2yn'
_space_group_name_H-M_alt 'P 1 21/n 1'
_symmetry_space_group_name_Hall '-P 2yn'
_symmetry_space_group_name_H-M 'P 1 21/n 1'
_atom_sites_solution_hydrogens mixed
_atom_sites_solution_primary iterative
_atom_sites_solution_secondary difmap
_audit_creation_date 2014-10-14
_audit_creation_method
;
Olex2 1.2
(compiled 2014.09.19 svn.r3010 for OlexSys, GUI svn.r4874)
;
_audit_update_record
;
2016-04-04 deposited with the CCDC.
2016-06-23 downloaded from the CCDC.
;
_cell_angle_alpha 90
_cell_angle_beta 103.725(6)
_cell_angle_gamma 90
_cell_formula_units_Z 4
_cell_length_a 7.3864(4)
_cell_length_b 12.0203(7)
_cell_length_c 12.5938(7)
_cell_measurement_reflns_used 2665
_cell_measurement_temperature 120(2)
_cell_measurement_theta_max 74.9650
_cell_measurement_theta_min 3.7680
_cell_volume 1086.23(11)
_computing_cell_refinement
;
CrysAlisPro, Agilent Technologies,
Version 1.171.37.34 (release 22-05-2014 CrysAlis171 .NET)
(compiled May 22 2014,16:03:01)
;
_computing_data_collection
;
CrysAlisPro, Agilent Technologies,
Version 1.171.37.34 (release 22-05-2014 CrysAlis171 .NET)
(compiled May 22 2014,16:03:01)
;
_computing_data_reduction
;
CrysAlisPro, Agilent Technologies,
Version 1.171.37.34 (release 22-05-2014 CrysAlis171 .NET)
(compiled May 22 2014,16:03:01)
;
_computing_molecular_graphics 'Olex2 (Dolomanov et al., 2009)'
_computing_publication_material 'Olex2 (Dolomanov et al., 2009)'
_computing_structure_refinement 'ShelXL (Sheldrick, 2008)'
_computing_structure_solution 'olex2.solve (Bourhis et al., 2013)'
_diffrn_ambient_environment N~2~
_diffrn_ambient_temperature 120(2)
_diffrn_crystal_treatment 'flash frozen in gaseous N2'
_diffrn_detector 'CCD area detector'
_diffrn_detector_area_resol_mean 10.3613
_diffrn_detector_type 'Agilent Diffraction Atlas detector'
_diffrn_measured_fraction_theta_full 0.994
_diffrn_measured_fraction_theta_max 0.964
_diffrn_measurement_details
;
  1 omega   71.00   98.00   1.0000    2.0000
omega____ theta____ kappa____ phi______ frames
    -      107.3822  -45.0000    0.0000 27

  2 omega   33.00   91.00   1.0000    2.0000
omega____ theta____ kappa____ phi______ frames
    -      107.3822  -30.0000    0.0000 58

  3 omega   29.00   56.00   1.0000    2.0000
omega____ theta____ kappa____ phi______ frames
    -       42.9402 -133.0000  -77.0000 27

  4 omega   38.00  121.00   1.0000    2.0000
omega____ theta____ kappa____ phi______ frames
    -      107.3822 -125.0000 -150.0000 83

  5 omega   85.00  175.00   1.0000    2.0000
omega____ theta____ kappa____ phi______ frames
    -      107.3822   15.0000 -180.0000 90

  6 omega   76.00  104.00   1.0000    2.0000
omega____ theta____ kappa____ phi______ frames
    -      107.3822   77.0000  120.0000 28

  7 omega  121.00  177.00   1.0000    2.0000
omega____ theta____ kappa____ phi______ frames
    -      107.3822   77.0000  120.0000 56

  8 omega   96.00  157.00   1.0000    2.0000
omega____ theta____ kappa____ phi______ frames
    -      107.3822  125.0000  150.0000 61

  9 omega   37.00   96.00   1.0000    2.0000
omega____ theta____ kappa____ phi______ frames
    -      107.3822  -45.0000  150.0000 59

 10 omega -109.00  -22.00   1.0000    2.0000
omega____ theta____ kappa____ phi______ frames
    -      -38.5000  -57.0000  150.0000 87

 11 omega -111.00  -23.00   1.0000    2.0000
omega____ theta____ kappa____ phi______ frames
    -      -38.5000  -38.0000   30.0000 88
;
_diffrn_measurement_device '\k-geometry diffractometer'
_diffrn_measurement_device_type 'SuperNova-Duo, Atlas'
_diffrn_measurement_method '\w scans'
_diffrn_measurement_specimen_support 'MiTeGen micromount'
_diffrn_orient_matrix_UB_11 -0.0653974000
_diffrn_orient_matrix_UB_12 0.0599118000
_diffrn_orient_matrix_UB_13 0.0924425000
_diffrn_orient_matrix_UB_21 -0.1438357000
_diffrn_orient_matrix_UB_22 0.0659997000
_diffrn_orient_matrix_UB_23 -0.0855514000
_diffrn_orient_matrix_UB_31 -0.1452698000
_diffrn_orient_matrix_UB_32 -0.0920833000
_diffrn_orient_matrix_UB_33 -0.0010436000
_diffrn_radiation_collimation 'focusing mirrors'
_diffrn_radiation_monochromator mirror
_diffrn_radiation_probe x-ray
_diffrn_radiation_type CuK\a
_diffrn_radiation_wavelength 1.54184
_diffrn_reflns_av_R_equivalents 0.0296
_diffrn_reflns_av_unetI/netI 0.0272
_diffrn_reflns_Laue_measured_fraction_full 0.994
_diffrn_reflns_Laue_measured_fraction_max 0.964
_diffrn_reflns_limit_h_max 6
_diffrn_reflns_limit_h_min -9
_diffrn_reflns_limit_k_max 12
_diffrn_reflns_limit_k_min -14
_diffrn_reflns_limit_l_max 15
_diffrn_reflns_limit_l_min -14
_diffrn_reflns_number 4439
_diffrn_reflns_point_group_measured_fraction_full 0.994
_diffrn_reflns_point_group_measured_fraction_max 0.964
_diffrn_reflns_theta_full 67.684
_diffrn_reflns_theta_max 74.873
_diffrn_reflns_theta_min 5.158
_diffrn_source 'microfocus sealed tube'
_diffrn_source_target Cu
_diffrn_source_type 'Agilent Diffraction microfocus tube'
_exptl_absorpt_coefficient_mu 0.669
_exptl_absorpt_correction_T_max 0.780
_exptl_absorpt_correction_T_min 0.667
_exptl_absorpt_correction_type gaussian
_exptl_absorpt_process_details
;
CrysAlisPro, Agilent Technologies,
Version 1.171.37.34 (release 22-05-2014 CrysAlis171 .NET)
(compiled May 22 2014,16:03:01)
Numerical absorption correction based on gaussian integration over
            a multifaceted crystal model
Empirical absorption correction using spherical harmonics,
 implemented in SCALE3 ABSPACK scaling algorithm.
;
_exptl_crystal_colour 'clear light yellow'
_exptl_crystal_colour_lustre clear
_exptl_crystal_colour_modifier light
_exptl_crystal_colour_primary yellow
_exptl_crystal_density_diffrn 1.200
_exptl_crystal_description block
_exptl_crystal_F_000 424
_exptl_crystal_size_max 0.9416
_exptl_crystal_size_mid 0.63
_exptl_crystal_size_min 0.5186
_refine_diff_density_max 0.226
_refine_diff_density_min -0.263
_refine_diff_density_rms 0.048
_refine_ls_extinction_method none
_refine_ls_goodness_of_fit_ref 1.060
_refine_ls_hydrogen_treatment mixed
_refine_ls_matrix_type full
_refine_ls_number_parameters 136
_refine_ls_number_reflns 2149
_refine_ls_number_restraints 0
_refine_ls_restrained_S_all 1.060
_refine_ls_R_factor_all 0.0542
_refine_ls_R_factor_gt 0.0509
_refine_ls_shift/su_max 0.000
_refine_ls_shift/su_mean 0.000
_refine_ls_structure_factor_coef Fsqd
_refine_ls_weighting_details 'w=1/[\s^2^(Fo^2^)+(0.0928P)^2^+0.2170P] where P=(Fo^2^+2Fc^2^)/3'
_refine_ls_weighting_scheme calc
_refine_ls_wR_factor_gt 0.1423
_refine_ls_wR_factor_ref 0.1456
_reflns_Friedel_coverage 0.000
_reflns_number_gt 1988
_reflns_number_total 2149
_reflns_threshold_expression 'I > 2\s(I)'
_cod_data_source_file c6cp03112a2.cif
_cod_data_source_block ojdula
_cod_depositor_comments 'Adding full bibliography for 7225656.cif.'
_cod_original_cell_volume 1086.24(11)
_cod_database_code 7225656
_nottingham_internal_coll_name OJDULA
_nottingham_internal_coll_number 14056
_nottingham_internal_coll_client /JDU
_nottingham_internal_coll_type custom
_nottingham_internal_coll_frame_method 'omega scans'
_nottingham_internal_coll_frame_time 2.0000
_nottingham_internal_coll_frame_width 1.0000
_nottingham_internal_coll_user pczwl
_nottingham_internal_coll_date 09/10/2014
_nottingham_internal_coll_location NOTTS
_nottingham_internal_process_date 10/10/2014
_nottingham_internal_process_user pczwl
_nottingham_internal_solution_date 10/10/2014
_nottingham_internal_solution_user pczwl
_nottingham_internal_refinement_date 14/10/2014
_nottingham_internal_refinement_user pczwl
_nottingham_internal_validation_date 14/10/2014
_nottingham_internal_validation_user pczwl
_nottingham_internal_archive_date 14/10/2014
_chemical_oxdiff_formula 'C9 H16 N4 O'
_chemical_oxdiff_usercomment 'OJDULA #14056 SN-320 IN FOMBLIN FILM ON A MICROMOUNT FOR /JDU'
_shelx_space_group_comment
;
The symmetry employed for this shelxl refinement is uniquely defined
by the following loop, which should always be used as a source of
symmetry information in preference to the above space-group names.
They are only intended as comments.
;
_reflns_odcompleteness_completeness 99.32
_reflns_odcompleteness_iscentric 1
_reflns_odcompleteness_theta 66.97
_olex2_refinement_description
;
1. Fixed Uiso
 At 1.2 times of:
  All C(H) groups
 At 1.5 times of:
  All C(H,H,H) groups, All O(H,H) groups
2.a Aromatic/amide H refined with riding coordinates:
 C4(H4), C5(H5), C10(H10), C12(H12), C13(H13)
2.b Idealised Me refined as rotating group:
 C6(H6A,H6B,H6C), C7(H7A,H7B,H7C), C8(H8A,H8B,H8C)
;
_shelx_shelxl_version_number 2014/7
_nottingham_internal_coll_instrument 'SN, XDA 017/09'
_olex2_exptl_crystal_mounting_method 'in fomblin film on a micromount'
_olex2_submission_special_instructions 'No special instructions were received'

loop_
_space_group_symop_operation_xyz
'x, y, z'
'-x+1/2, y+1/2, -z+1/2'
'-x, -y, -z'
'x-1/2, -y-1/2, z-1/2'

loop_
_atom_site_label
_atom_site_type_symbol
_atom_site_fract_x
_atom_site_fract_y
_atom_site_fract_z
_atom_site_U_iso_or_equiv
_atom_site_adp_type
_atom_site_occupancy
_atom_site_site_symmetry_order
_atom_site_calc_flag
_atom_site_refinement_flags_posn
N1 N 0.54846(15) 0.01420(9) 0.34134(9) 0.0283(3) Uani 1 1 d .
C2 C 0.47886(17) 0.10802(11) 0.37161(10) 0.0269(3) Uani 1 1 d .
N3 N 0.59815(15) 0.14431(10) 0.46193(9) 0.0299(3) Uani 1 1 d .
C4 C 0.74557(19) 0.07094(13) 0.48989(11) 0.0339(3) Uani 1 1 d .
H4 H 0.8490 0.0765 0.5511 0.041 Uiso 1 1 calc R
C5 C 0.71478(19) -0.00970(12) 0.41408(11) 0.0329(3) Uani 1 1 d .
H5 H 0.7931 -0.0717 0.4111 0.039 Uiso 1 1 calc R
C6 C 0.4695(2) -0.04863(14) 0.24148(12) 0.0403(4) Uani 1 1 d .
H6A H 0.3367 -0.0619 0.2359 0.060 Uiso 1 1 calc GR
H6B H 0.5344 -0.1200 0.2439 0.060 Uiso 1 1 calc GR
H6C H 0.4846 -0.0060 0.1778 0.060 Uiso 1 1 calc GR
C7 C 0.2999(2) 0.16141(12) 0.31834(13) 0.0378(4) Uani 1 1 d .
H7A H 0.2338 0.1830 0.3741 0.057 Uiso 1 1 calc GR
H7B H 0.2233 0.1089 0.2671 0.057 Uiso 1 1 calc GR
H7C H 0.3240 0.2277 0.2785 0.057 Uiso 1 1 calc GR
C8 C 0.5760(2) 0.24663(15) 0.52063(14) 0.0457(4) Uani 1 1 d .
H8A H 0.5570 0.3095 0.4697 0.069 Uiso 1 1 calc GR
H8B H 0.6882 0.2594 0.5789 0.069 Uiso 1 1 calc GR
H8C H 0.4678 0.2395 0.5526 0.069 Uiso 1 1 calc GR
N9 N 0.64579(18) 0.23416(10) 0.14883(11) 0.0386(3) Uani 1 1 d .
C10 C 0.7825(2) 0.17245(12) 0.21058(11) 0.0339(3) Uani 1 1 d .
H10 H 0.8404 0.1917 0.2839 0.041 Uiso 1 1 calc R
N11 N 0.83186(17) 0.08252(10) 0.16241(10) 0.0343(3) Uani 1 1 d .
C12 C 0.7160(2) 0.08609(12) 0.06000(12) 0.0359(4) Uani 1 1 d .
H12 H 0.7142 0.0333 0.0036 0.043 Uiso 1 1 calc R
C13 C 0.6039(2) 0.17707(13) 0.05158(12) 0.0371(4) Uani 1 1 d .
H13 H 0.5115 0.1978 -0.0115 0.045 Uiso 1 1 calc R
O1 O 0.46195(15) 0.39715(10) 0.24754(10) 0.0444(3) Uani 1 1 d .
H1A H 0.536(3) 0.453(2) 0.2805(19) 0.067 Uiso 1 1 d R
H1B H 0.531(3) 0.347(2) 0.223(2) 0.067 Uiso 1 1 d R

loop_
_atom_site_aniso_label
_atom_site_aniso_U_11
_atom_site_aniso_U_22
_atom_site_aniso_U_33
_atom_site_aniso_U_23
_atom_site_aniso_U_13
_atom_site_aniso_U_12
N1 0.0292(6) 0.0293(6) 0.0280(6) 0.0015(4) 0.0100(4) -0.0021(4)
C2 0.0272(7) 0.0275(6) 0.0267(6) 0.0055(5) 0.0078(5) -0.0021(5)
N3 0.0281(6) 0.0347(6) 0.0275(5) -0.0012(4) 0.0078(4) 0.0010(5)
C4 0.0280(7) 0.0446(8) 0.0285(6) 0.0055(6) 0.0053(5) 0.0046(6)
C5 0.0292(7) 0.0354(7) 0.0358(7) 0.0056(6) 0.0112(5) 0.0063(5)
C6 0.0383(8) 0.0433(8) 0.0401(8) -0.0125(6) 0.0111(6) -0.0090(6)
C7 0.0310(7) 0.0351(8) 0.0443(8) 0.0097(6) 0.0028(6) 0.0021(6)
C8 0.0427(9) 0.0476(9) 0.0469(9) -0.0175(7) 0.0107(7) 0.0007(7)
N9 0.0417(7) 0.0294(6) 0.0473(7) 0.0006(5) 0.0159(5) -0.0008(5)
C10 0.0398(8) 0.0316(7) 0.0311(6) 0.0013(5) 0.0099(5) -0.0091(5)
N11 0.0356(6) 0.0296(6) 0.0364(6) 0.0048(5) 0.0058(5) -0.0019(5)
C12 0.0392(8) 0.0322(7) 0.0351(7) -0.0027(6) 0.0068(6) -0.0049(6)
C13 0.0334(7) 0.0368(8) 0.0386(7) 0.0048(6) 0.0036(6) -0.0032(5)
O1 0.0335(6) 0.0361(6) 0.0656(8) -0.0109(5) 0.0157(5) -0.0046(4)

loop_
_atom_type_symbol
_atom_type_description
_atom_type_scat_dispersion_real
_atom_type_scat_dispersion_imag
_atom_type_scat_source
C C 0.0181 0.0091 'International Tables Vol C Tables 4.2.6.8 and 6.1.1.4'
H H 0.0000 0.0000 'International Tables Vol C Tables 4.2.6.8 and 6.1.1.4'
N N 0.0311 0.0180 'International Tables Vol C Tables 4.2.6.8 and 6.1.1.4'
O O 0.0492 0.0322 'International Tables Vol C Tables 4.2.6.8 and 6.1.1.4'

loop_
_exptl_crystal_face_index_h
_exptl_crystal_face_index_k
_exptl_crystal_face_index_l
_exptl_crystal_face_perp_dist
_exptl_oxdiff_crystal_face_indexfrac_h
_exptl_oxdiff_crystal_face_indexfrac_k
_exptl_oxdiff_crystal_face_indexfrac_l
_exptl_oxdiff_crystal_face_x
_exptl_oxdiff_crystal_face_y
_exptl_oxdiff_crystal_face_z
3 0 -7 0.2134 3.0012 -0.0292 -6.9887 -0.8441 0.1643 -0.4260
1 -4 -7 0.3553 0.9922 -4.0215 -6.9934 -0.9523 0.1902 0.2335
-3 -5 2 0.4025 -3.0117 -4.9826 1.9918 0.0826 -0.0661 0.8942
-4 -1 7 0.2955 -4.0034 -0.9680 6.9861 0.8496 -0.0857 0.6634
-2 3 7 0.2598 -1.9944 3.0243 6.9908 0.9579 -0.1116 0.0039
0 5 6 0.2980 0.0102 5.0153 5.9964 0.8541 -0.1835 -0.4696
-2 5 -4 0.2980 -1.9870 4.9841 -4.0050 0.0583 0.9574 -0.1661
-4 0 -2 0.4347 -3.9989 -0.0002 -2.0103 0.0757 0.7472 0.5830
-4 -4 0 0.4134 -4.0087 -3.9889 -0.0103 0.0222 0.3142 0.9497
0 -7 3 0.3337 -0.0171 -6.9820 3.0003 -0.1398 -0.7150 0.6423
1 -6 4 0.2941 0.9849 -5.9813 4.0024 -0.0528 -0.8788 0.4035
3 -4 3 0.3626 2.9895 -3.9903 3.0080 -0.1565 -0.9507 -0.0700
-3 6 3 0.2891 -2.9863 6.0089 2.9891 0.8316 0.5704 -0.1226
-4 3 3 0.3528 -3.9931 3.0138 2.9869 0.7178 0.5177 0.2994
-5 -1 3 0.3993 -5.0023 -0.9801 2.9850 0.5444 0.3994 0.8138
1 -7 -2 0.3762 0.9840 -7.0010 -1.9948 -0.6682 -0.4329 0.5038
3 -6 -3 0.3223 2.9863 -6.0089 -2.9891 -0.8316 -0.5704 0.1226
4 -4 -3 0.3023 3.9908 -4.0127 -2.9867 -0.7775 -0.5833 -0.2071
-2 -3 7 0.3091 -2.0084 -2.9692 6.9921 0.5998 -0.5053 0.5579
-1 -1 8 0.3256 -1.0041 -0.9696 7.9941 0.7466 -0.6035 0.2268
-2 -4 -5 0.4115 -2.0078 -4.0096 -5.0026 -0.5714 0.4521 0.6661
0 1 -8 0.2688 0.0043 0.9713 -7.9969 -0.6813 0.7476 -0.0817
2 4 -6 0.2980 2.0105 3.9716 -5.9927 -0.4475 0.4856 -0.6515
3 6 -1 0.4214 3.0137 5.9850 -0.9925 0.0697 0.0464 -0.9879
1 -3 7 0.3446 0.9911 -2.9742 7.0005 0.4041 -0.9378 0.1226
0 -4 7 0.3105 -0.0110 -3.9715 6.9979 0.4097 -0.8592 0.3600
-1 -5 6 0.3068 -1.0130 -4.9721 5.9958 0.3226 -0.6954 0.5987
-3 -1 -5 0.3929 -3.0006 -1.0112 -5.0061 -0.3271 0.7931 0.5342
0 4 -7 0.2899 0.0110 3.9715 -6.9979 -0.4097 0.8592 -0.3600
2 -7 1 0.3151 1.9831 -6.9923 1.0067 -0.4556 -0.8329 0.3547
4 -5 0 0.3032 3.9877 -5.0013 0.0123 -0.5593 -0.9047 -0.1188
-3 6 0 0.2851 -2.9855 5.9985 -0.0097 0.5537 0.8262 -0.1186
4 -2 -6 0.2260 3.9962 -2.0253 -5.9859 -0.9360 -0.1964 -0.3878
-2 5 6 0.2471 -1.9895 5.0186 5.9908 0.9846 0.1049 -0.1794
3 -5 -6 0.2922 2.9893 -5.0203 -5.9880 -1.0498 -0.2490 0.0343

loop_
_geom_angle_atom_site_label_1
_geom_angle_atom_site_label_2
_geom_angle_atom_site_label_3
_geom_angle
C2 N1 C5 109.28(11)
C2 N1 C6 125.48(12)
C5 N1 C6 125.04(12)
N1 C2 N3 107.38(11)
N1 C2 C7 126.97(12)
N3 C2 C7 125.62(13)
C2 N3 C4 109.25(11)
C2 N3 C8 125.03(12)
C4 N3 C8 125.72(12)
N3 C4 H4 126.6
C5 C4 N3 106.84(12)
C5 C4 H4 126.6
N1 C5 H5 126.4
C4 C5 N1 107.24(12)
C4 C5 H5 126.4
N1 C6 H6A 109.5
N1 C6 H6B 109.5
N1 C6 H6C 109.5
H6A C6 H6B 109.5
H6A C6 H6C 109.5
H6B C6 H6C 109.5
C2 C7 H7A 109.5
C2 C7 H7B 109.5
C2 C7 H7C 109.5
H7A C7 H7B 109.5
H7A C7 H7C 109.5
H7B C7 H7C 109.5
N3 C8 H8A 109.5
N3 C8 H8B 109.5
N3 C8 H8C 109.5
H8A C8 H8B 109.5
H8A C8 H8C 109.5
H8B C8 H8C 109.5
C10 N9 C13 102.69(12)
N9 C10 H10 122.1
N11 C10 N9 115.73(13)
N11 C10 H10 122.1
C10 N11 C12 103.08(12)
N11 C12 H12 125.3
C13 C12 N11 109.36(13)
C13 C12 H12 125.3
N9 C13 H13 125.4
C12 C13 N9 109.15(13)
C12 C13 H13 125.4
H1A O1 H1B 109(2)

loop_
_geom_bond_atom_site_label_1
_geom_bond_atom_site_label_2
_geom_bond_distance
N1 C2 1.3321(17)
N1 C5 1.3772(17)
N1 C6 1.4642(18)
C2 N3 1.3360(17)
C2 C7 1.4793(18)
N3 C4 1.3804(18)
N3 C8 1.4641(19)
C4 H4 0.9500
C4 C5 1.342(2)
C5 H5 0.9500
C6 H6A 0.9800
C6 H6B 0.9800
C6 H6C 0.9800
C7 H7A 0.9800
C7 H7B 0.9800
C7 H7C 0.9800
C8 H8A 0.9800
C8 H8B 0.9800
C8 H8C 0.9800
N9 C10 1.343(2)
N9 C13 1.374(2)
C10 H10 0.9500
C10 N11 1.3320(19)
N11 C12 1.3688(18)
C12 H12 0.9500
C12 C13 1.360(2)
C13 H13 0.9500
O1 H1A 0.90(2)
O1 H1B 0.89(3)

loop_
_geom_hbond_atom_site_label_D
_geom_hbond_atom_site_label_H
_geom_hbond_atom_site_label_A
_geom_hbond_distance_DH
_geom_hbond_distance_HA
_geom_hbond_distance_DA
_geom_hbond_angle_DHA
_geom_hbond_site_symmetry_A
O1 H1A N11 0.90(2) 1.89(3) 2.7840(16) 172(2) 2_655
O1 H1B N9 0.89(3) 1.95(3) 2.8335(17) 170(2) .

loop_
_geom_torsion_atom_site_label_1
_geom_torsion_atom_site_label_2
_geom_torsion_atom_site_label_3
_geom_torsion_atom_site_label_4
_geom_torsion
N1 C2 N3 C4 -0.62(14)
N1 C2 N3 C8 178.66(12)
C2 N1 C5 C4 0.29(15)
C2 N3 C4 C5 0.80(15)
N3 C4 C5 N1 -0.65(15)
C5 N1 C2 N3 0.21(14)
C5 N1 C2 C7 -177.90(13)
C6 N1 C2 N3 -174.90(12)
C6 N1 C2 C7 7.0(2)
C6 N1 C5 C4 175.43(13)
C7 C2 N3 C4 177.52(13)
C7 C2 N3 C8 -3.2(2)
C8 N3 C4 C5 -178.47(13)
N9 C10 N11 C12 -0.15(16)
C10 N9 C13 C12 -0.15(16)
C10 N11 C12 C13 0.05(16)
N11 C12 C13 N9 0.07(17)
C13 N9 C10 N11 0.19(17)
